data_7154418
loop_
_publ_author_name
'Wang, Jingjing'
'Kong, Wei-Guang'
'Li, Feng'
'Liu, Jie'
'Shen, Qin'
'Liu, Lantao'
'Zhao, Wen-Xian'

_publ_section_title
;
 Silver salts and DBU cooperatively catalyzed nucleophilic
 addition/cyclization of propargylic alcohols with trifluoromethyl
 ketones.
;
_journal_issue 19
_journal_name_full 'Organic &amp; biomolecular chemistry'
_journal_page_first 5399
_journal_page_last 5406
_journal_paper_doi 10.1039/c5ob00438a
_journal_volume 13
_journal_year 2015
_chemical_absolute_configuration ad
_chemical_formula_moiety 'C19 H16 F4 O2'
_chemical_formula_sum 'C19 H16 F4 O2'
_chemical_formula_weight 352.32
_chemical_name_systematic
;
 ? 
;
_space_group_crystal_system orthorhombic
_space_group_IT_number 19
_space_group_name_Hall 'P 2ac 2ab'
_space_group_name_H-M_alt 'P 21 21 21'
_symmetry_space_group_name_Hall 'P 2ac 2ab'
_symmetry_space_group_name_H-M 'P 21 21 21'
_atom_sites_solution_hydrogens geom
_atom_sites_solution_primary direct
_atom_sites_solution_secondary difmap
_audit_creation_date 2015-01-07
_audit_creation_method
;
Olex2 1.2
(compiled 2014.12.26 svn.r3119 for OlexSys, GUI svn.r4975)
;
_audit_update_record
;
2015-01-25 deposited with the CCDC.
2015-04-02 downloaded from the CCDC.
;
_cell_angle_alpha 90.00
_cell_angle_beta 90.00
_cell_angle_gamma 90.00
_cell_formula_units_Z 4
_cell_length_a 8.7578(4)
_cell_length_b 10.8532(6)
_cell_length_c 18.2457(9)
_cell_measurement_reflns_used 3765
_cell_measurement_temperature 291(2)
_cell_measurement_theta_max 71.8090
_cell_measurement_theta_min 4.7270
_cell_volume 1734.26(15)
_computing_cell_refinement
;
CrysAlisPro, Agilent Technologies,
Version 1.171.36.32 (release 02-08-2013 CrysAlis171 .NET)
(compiled Aug  2 2013,16:46:58)
;
_computing_data_collection
;
CrysAlisPro, Agilent Technologies,
Version 1.171.36.32 (release 02-08-2013 CrysAlis171 .NET)
(compiled Aug  2 2013,16:46:58)
;
_computing_data_reduction
;
CrysAlisPro, Agilent Technologies,
Version 1.171.36.32 (release 02-08-2013 CrysAlis171 .NET)
(compiled Aug  2 2013,16:46:58)
;
_computing_molecular_graphics 'Olex2 (Dolomanov et al., 2009)'
_computing_publication_material 'Olex2 (Dolomanov et al., 2009)'
_computing_structure_refinement 'ShelXL (Sheldrick, 2008)'
_computing_structure_solution 'ShelXS (Sheldrick, 2008)'
_diffrn_ambient_temperature 291.15
_diffrn_detector_area_resol_mean 16.2312
_diffrn_measured_fraction_theta_full 0.998
_diffrn_measured_fraction_theta_max 0.998
_diffrn_measurement_details
;
  1 omega  -66.00  -32.00   1.0000    1.0000
omega____ theta____ kappa____ phi______ frames
    -        0.0000  178.0000 -120.0000 34

  2 omega  -77.00  -52.00   1.0000    1.0000
omega____ theta____ kappa____ phi______ frames
    -        0.0000  178.0000 -150.0000 25

  3 omega  -77.00  -44.00   1.0000    1.0000
omega____ theta____ kappa____ phi______ frames
    -        0.0000  178.0000  120.0000 33

  4 omega  -77.00  -44.00   1.0000    1.0000
omega____ theta____ kappa____ phi______ frames
    -        0.0000  178.0000  -60.0000 33

  5 omega  -13.00   65.00   1.0000    3.0000
omega____ theta____ kappa____ phi______ frames
    -       56.0000  -77.0000  150.0000 78

  6 omega   78.00  104.00   1.0000    3.0000
omega____ theta____ kappa____ phi______ frames
    -       56.0000  160.0000   30.0000 26

  7 omega   77.00  120.00   1.0000    3.0000
omega____ theta____ kappa____ phi______ frames
    -       56.0000   77.0000  150.0000 43

  8 omega   27.00   57.00   1.0000    3.0000
omega____ theta____ kappa____ phi______ frames
    -       56.0000   77.0000  150.0000 30

  9 omega   23.00  111.00   1.0000    3.0000
omega____ theta____ kappa____ phi______ frames
    -       56.0000 -125.0000   30.0000 88

 10 omega   59.00   90.00   1.0000    7.0000
omega____ theta____ kappa____ phi______ frames
    -      112.0000  -30.0000   30.0000 31

 11 omega   41.00   98.00   1.0000    7.0000
omega____ theta____ kappa____ phi______ frames
    -      112.0000  -45.0000  -90.0000 57

 12 omega   45.00   98.00   1.0000    7.0000
omega____ theta____ kappa____ phi______ frames
    -      112.0000  -45.0000    0.0000 53

 13 omega   41.00  103.00   1.0000    7.0000
omega____ theta____ kappa____ phi______ frames
    -      112.0000  -94.0000   30.0000 62

 14 omega   48.00   84.00   1.0000    7.0000
omega____ theta____ kappa____ phi______ frames
    -      112.0000  -45.0000 -150.0000 36

 15 omega   51.00   88.00   1.0000    7.0000
omega____ theta____ kappa____ phi______ frames
    -      112.0000  -30.0000 -150.0000 37

 16 omega   49.00   86.00   1.0000    7.0000
omega____ theta____ kappa____ phi______ frames
    -      112.0000  -94.0000  -30.0000 37

 17 omega   39.00  152.00   1.0000    7.0000
omega____ theta____ kappa____ phi______ frames
    -      112.0000    0.0000 -150.0000 113

 18 omega  -30.00   70.00   1.0000    1.0000
omega____ theta____ kappa____ phi______ frames
    -        0.0000   77.0000    0.0000 100

 19 omega  -69.00   21.00   1.0000    1.0000
omega____ theta____ kappa____ phi______ frames
    -        0.0000  -57.0000 -120.0000 90

 20 omega  105.00  131.00   1.0000    9.0000
omega____ theta____ kappa____ phi______ frames
    -      112.0000  -12.0000  120.0000 26

 21 omega   41.00   88.00   1.0000    9.0000
omega____ theta____ kappa____ phi______ frames
    -      112.0000  -25.0000   60.0000 47

 22 omega   95.00  123.00   1.0000    9.0000
omega____ theta____ kappa____ phi______ frames
    -      112.0000  -63.0000 -180.0000 28

 23 omega   52.00   86.00   1.0000    9.0000
omega____ theta____ kappa____ phi______ frames
    -      112.0000  -37.0000  120.0000 34

 24 omega  125.00  164.00   1.0000    9.0000
omega____ theta____ kappa____ phi______ frames
    -      112.0000  111.0000  -90.0000 39

 25 omega   67.00   92.00   1.0000    9.0000
omega____ theta____ kappa____ phi______ frames
    -      112.0000  -63.0000  -60.0000 25

 26 omega   44.00   72.00   1.0000    9.0000
omega____ theta____ kappa____ phi______ frames
    -      112.0000   12.0000  -60.0000 28

 27 omega   92.00  162.00   1.0000    9.0000
omega____ theta____ kappa____ phi______ frames
    -      112.0000   12.0000  -60.0000 70

 28 omega  105.00  131.00   1.0000    9.0000
omega____ theta____ kappa____ phi______ frames
    -      112.0000   50.0000   60.0000 26

 29 omega  152.00  178.00   1.0000    9.0000
omega____ theta____ kappa____ phi______ frames
    -      112.0000   50.0000   60.0000 26

 30 omega   51.00   77.00   1.0000    9.0000
omega____ theta____ kappa____ phi______ frames
    -      112.0000  -77.0000  150.0000 26

 31 omega   85.00  110.00   1.0000    9.0000
omega____ theta____ kappa____ phi______ frames
    -      112.0000  -77.0000  150.0000 25

 32 omega   40.00   65.00   1.0000    9.0000
omega____ theta____ kappa____ phi______ frames
    -      112.0000  -37.0000   90.0000 25

 33 omega   51.00   77.00   1.0000    9.0000
omega____ theta____ kappa____ phi______ frames
    -      112.0000 -111.0000 -120.0000 26

 34 omega   74.00  118.00   1.0000    9.0000
omega____ theta____ kappa____ phi______ frames
    -      112.0000  -11.0000   87.7833 44
;
_diffrn_measurement_device_type 'Xcalibur, Eos, Gemini'
_diffrn_measurement_method '\w scans'
_diffrn_orient_matrix_UB_11 0.0520060000
_diffrn_orient_matrix_UB_12 0.0080788000
_diffrn_orient_matrix_UB_13 -0.0805260000
_diffrn_orient_matrix_UB_21 -0.1310549000
_diffrn_orient_matrix_UB_22 -0.0866590000
_diffrn_orient_matrix_UB_23 -0.0225475000
_diffrn_orient_matrix_UB_31 -0.1050760000
_diffrn_orient_matrix_UB_32 0.1121908000
_diffrn_orient_matrix_UB_33 -0.0116898000
_diffrn_radiation_monochromator graphite
_diffrn_radiation_type CuK\a
_diffrn_radiation_wavelength 1.54184
_diffrn_reflns_av_R_equivalents 0.0335
_diffrn_reflns_av_unetI/netI 0.0336
_diffrn_reflns_limit_h_max 9
_diffrn_reflns_limit_h_min -10
_diffrn_reflns_limit_k_max 13
_diffrn_reflns_limit_k_min -11
_diffrn_reflns_limit_l_max 22
_diffrn_reflns_limit_l_min -22
_diffrn_reflns_number 10669
_diffrn_reflns_theta_full 72.32
_diffrn_reflns_theta_max 72.32
_diffrn_reflns_theta_min 4.74
_diffrn_source 'Enhance (Cu) X-ray Source'
_exptl_absorpt_coefficient_mu 0.996
_exptl_absorpt_correction_T_max 1.00000
_exptl_absorpt_correction_T_min 0.88928
_exptl_absorpt_correction_type multi-scan
_exptl_absorpt_process_details
;
CrysAlisPro, Agilent Technologies,
Version 1.171.36.32 (release 02-08-2013 CrysAlis171 .NET)
(compiled Aug  2 2013,16:46:58)
Empirical absorption correction using spherical harmonics,
 implemented in SCALE3 ABSPACK scaling algorithm.
;
_exptl_crystal_density_diffrn 1.349
_exptl_crystal_density_method 'not measured'
_exptl_crystal_F_000 728
_exptl_crystal_size_max 0.2
_exptl_crystal_size_mid 0.17
_exptl_crystal_size_min 0.16
_refine_diff_density_max 0.137
_refine_diff_density_min -0.160
_refine_diff_density_rms 0.038
_refine_ls_abs_structure_details 'Flack H D (1983), Acta Cryst. A39, 876-881'
_refine_ls_abs_structure_Flack -0.06(17)
_refine_ls_extinction_coef 0.0166(7)
_refine_ls_extinction_expression Fc^*^=kFc[1+0.001xFc^2^\l^3^/sin(2\q)]^-1/4^
_refine_ls_extinction_method SHELXL
_refine_ls_goodness_of_fit_ref 1.038
_refine_ls_hydrogen_treatment constr
_refine_ls_matrix_type full
_refine_ls_number_parameters 229
_refine_ls_number_reflns 3423
_refine_ls_number_restraints 0
_refine_ls_restrained_S_all 1.038
_refine_ls_R_factor_all 0.0438
_refine_ls_R_factor_gt 0.0390
_refine_ls_shift/su_max 0.000
_refine_ls_shift/su_mean 0.000
_refine_ls_structure_factor_coef Fsqd
_refine_ls_weighting_details 'calc w=1/[\s^2^(Fo^2^)+(0.0433P)^2^+0.1340P] where P=(Fo^2^+2Fc^2^)/3'
_refine_ls_weighting_scheme calc
_refine_ls_wR_factor_gt 0.0970
_refine_ls_wR_factor_ref 0.1014
_reflns_number_gt 3067
_reflns_number_total 3423
_reflns_threshold_expression >2sigma(I)
_cod_data_source_file c5ob00438a2.cif
_cod_data_source_block 20150104
_cod_depositor_comments 'Adding full bibliography for 7154418.cif.'
_cod_original_cell_volume 1734.27(15)
_cod_database_code 7154418
_chemical_oxdiff_formula C20H20N4O4F6
_reflns_odcompleteness_completeness 99.94
_reflns_odcompleteness_iscentric 1
_reflns_odcompleteness_theta 66.97
_olex2_refinement_description
;
1. Fixed Uiso
 At 1.2 times of:
  All C(H) groups
 At 1.5 times of:
  All C(H,H,H) groups
2.a Aromatic/amide H refined with riding coordinates:
 C1(H1), C2(H2), C3(H3), C4(H4), C5(H5), C7(H7), C12(H12), C13(H13), C15(H15),
 C16(H16)
2.b Idealised Me refined as rotating group:
 C17(H17A,H17B,H17C), C18(H18A,H18B,H18C)
;
_olex2_submission_special_instructions 'No special instructions were received'

loop_
_space_group_symop_id
_space_group_symop_operation_xyz
1 'x, y, z'
2 '-x+1/2, -y, z+1/2'
3 'x+1/2, -y+1/2, -z'
4 '-x, y+1/2, -z+1/2'

loop_
_atom_site_label
_atom_site_type_symbol
_atom_site_fract_x
_atom_site_fract_y
_atom_site_fract_z
_atom_site_U_iso_or_equiv
_atom_site_adp_type
_atom_site_occupancy
_atom_site_calc_flag
_atom_site_refinement_flags_posn
F1 F 0.6726(2) 0.58466(19) 0.67640(9) 0.1088(6) Uani 1 d .
F2 F 0.50093(16) 0.48929(19) 0.73713(10) 0.1054(6) Uani 1 d .
F3 F 0.6145(2) 0.64423(15) 0.78466(9) 0.0997(5) Uani 1 d .
F4 F 0.5888(3) 0.2872(2) 1.05198(9) 0.1385(9) Uani 1 d .
O1 O 0.77444(15) 0.36075(13) 0.72388(7) 0.0586(3) Uani 1 d .
O2 O 0.89223(16) 0.52691(13) 0.77507(8) 0.0637(4) Uani 1 d .
C1 C 0.9339(3) 0.1764(2) 0.52335(12) 0.0691(5) Uani 1 d .
H1 H 1.0262 0.2089 0.5073 0.083 Uiso 1 calc R
C2 C 0.8618(3) 0.0860(2) 0.48204(13) 0.0813(7) Uani 1 d .
H2 H 0.9058 0.0592 0.4385 0.098 Uiso 1 calc R
C3 C 0.7269(3) 0.0363(2) 0.50491(12) 0.0778(6) Uani 1 d .
H3 H 0.6799 -0.0255 0.4777 0.093 Uiso 1 calc R
C4 C 0.6612(3) 0.0784(2) 0.56842(12) 0.0697(6) Uani 1 d .
H4 H 0.5688 0.0453 0.5839 0.084 Uiso 1 calc R
C5 C 0.7303(2) 0.16913(19) 0.60967(10) 0.0601(5) Uani 1 d .
H5 H 0.6831 0.1972 0.6522 0.072 Uiso 1 calc R
C6 C 0.8701(2) 0.21920(16) 0.58837(10) 0.0531(4) Uani 1 d .
C7 C 0.9561(2) 0.30966(17) 0.63181(10) 0.0545(4) Uani 1 d .
H7 H 1.0542 0.3262 0.6149 0.065 Uiso 1 calc R
C8 C 0.91554(19) 0.37119(16) 0.69130(9) 0.0486(4) Uani 1 d .
C9 C 1.0097(2) 0.45691(17) 0.73765(10) 0.0516(4) Uani 1 d .
C10 C 0.7576(2) 0.45937(18) 0.77480(10) 0.0542(4) Uani 1 d .
C11 C 0.7122(2) 0.41049(18) 0.84960(10) 0.0541(4) Uani 1 d .
C12 C 0.7634(3) 0.4705(3) 0.91129(12) 0.0747(6) Uani 1 d .
H12 H 0.8266 0.5389 0.9068 0.090 Uiso 1 calc R
C13 C 0.7207(4) 0.4292(3) 0.98017(13) 0.0886(8) Uani 1 d .
H13 H 0.7534 0.4699 1.0222 0.106 Uiso 1 calc R
C14 C 0.6303(4) 0.3283(3) 0.98510(13) 0.0868(8) Uani 1 d .
C15 C 0.5780(4) 0.2677(2) 0.92526(15) 0.0910(9) Uani 1 d .
H15 H 0.5154 0.1990 0.9303 0.109 Uiso 1 calc R
C16 C 0.6192(3) 0.3099(2) 0.85630(12) 0.0729(6) Uani 1 d .
H16 H 0.5836 0.2698 0.8146 0.087 Uiso 1 calc R
C17 C 1.1064(2) 0.5482(2) 0.69560(12) 0.0662(5) Uani 1 d .
H17A H 1.0443 0.5894 0.6598 0.099 Uiso 1 calc GR
H17B H 1.1879 0.5054 0.6714 0.099 Uiso 1 calc GR
H17C H 1.1483 0.6077 0.7289 0.099 Uiso 1 calc GR
C18 C 1.1033(3) 0.3855(2) 0.79364(14) 0.0781(6) Uani 1 d .
H18A H 1.1457 0.4417 0.8288 0.117 Uiso 1 calc GR
H18B H 1.1844 0.3426 0.7691 0.117 Uiso 1 calc GR
H18C H 1.0388 0.3272 0.8183 0.117 Uiso 1 calc GR
C19 C 0.6342(3) 0.5446(3) 0.74296(13) 0.0765(6) Uani 1 d .

loop_
_atom_site_aniso_label
_atom_site_aniso_U_11
_atom_site_aniso_U_22
_atom_site_aniso_U_33
_atom_site_aniso_U_23
_atom_site_aniso_U_13
_atom_site_aniso_U_12
F1 0.1170(13) 0.1364(15) 0.0731(9) 0.0392(10) 0.0131(9) 0.0284(11)
F2 0.0600(7) 0.1483(16) 0.1079(12) 0.0222(11) -0.0125(8) 0.0069(9)
F3 0.1132(12) 0.0844(9) 0.1015(11) 0.0081(9) 0.0196(10) 0.0361(9)
F4 0.207(2) 0.1428(16) 0.0653(9) 0.0338(10) 0.0352(13) 0.0219(17)
O1 0.0534(6) 0.0697(8) 0.0527(7) -0.0139(6) 0.0045(5) -0.0127(6)
O2 0.0623(7) 0.0593(7) 0.0694(8) -0.0152(7) 0.0097(6) -0.0091(6)
C1 0.0776(14) 0.0688(12) 0.0609(11) -0.0058(9) 0.0077(10) 0.0000(10)
C2 0.1034(18) 0.0839(15) 0.0568(12) -0.0209(11) -0.0007(12) 0.0046(15)
C3 0.0964(16) 0.0715(13) 0.0655(12) -0.0130(10) -0.0201(12) -0.0064(13)
C4 0.0754(13) 0.0728(13) 0.0609(12) -0.0033(9) -0.0122(10) -0.0133(11)
C5 0.0676(11) 0.0658(11) 0.0468(9) -0.0016(8) -0.0040(8) -0.0067(9)
C6 0.0625(10) 0.0506(9) 0.0461(8) -0.0004(7) -0.0037(8) 0.0026(8)
C7 0.0526(9) 0.0552(10) 0.0556(9) -0.0005(8) 0.0060(8) -0.0022(8)
C8 0.0486(8) 0.0483(8) 0.0489(8) 0.0029(7) -0.0014(7) -0.0024(7)
C9 0.0518(9) 0.0474(9) 0.0557(10) -0.0011(7) -0.0033(7) -0.0029(7)
C10 0.0538(9) 0.0584(10) 0.0505(9) -0.0057(8) 0.0028(7) -0.0027(8)
C11 0.0560(9) 0.0580(10) 0.0483(9) -0.0029(7) 0.0006(7) 0.0065(8)
C12 0.0743(13) 0.0922(15) 0.0575(11) -0.0102(11) -0.0051(10) -0.0099(12)
C13 0.1003(18) 0.117(2) 0.0490(11) -0.0084(12) -0.0079(12) 0.0091(17)
C14 0.113(2) 0.0940(17) 0.0535(12) 0.0150(12) 0.0175(13) 0.0230(17)
C15 0.128(2) 0.0657(13) 0.0795(16) 0.0066(11) 0.0319(16) -0.0123(14)
C16 0.0945(16) 0.0650(12) 0.0590(11) -0.0082(9) 0.0119(11) -0.0130(11)
C17 0.0659(11) 0.0649(11) 0.0676(12) -0.0027(9) 0.0070(9) -0.0158(9)
C18 0.0854(15) 0.0674(12) 0.0814(14) 0.0037(11) -0.0316(13) -0.0047(11)
C19 0.0744(14) 0.0899(15) 0.0651(13) 0.0153(12) 0.0076(10) 0.0131(13)

loop_
_atom_type_symbol
_atom_type_description
_atom_type_scat_dispersion_real
_atom_type_scat_dispersion_imag
_atom_type_scat_source
C C 0.0181 0.0091 'International Tables Vol C Tables 4.2.6.8 and 6.1.1.4'
H H 0.0000 0.0000 'International Tables Vol C Tables 4.2.6.8 and 6.1.1.4'
F F 0.0727 0.0534 'International Tables Vol C Tables 4.2.6.8 and 6.1.1.4'
O O 0.0492 0.0322 'International Tables Vol C Tables 4.2.6.8 and 6.1.1.4'

loop_
_geom_angle_atom_site_label_1
_geom_angle_atom_site_label_2
_geom_angle_atom_site_label_3
_geom_angle
C8 O1 C10 108.23(14)
C10 O2 C9 108.91(13)
C2 C1 H1 119.5
C2 C1 C6 121.1(2)
C6 C1 H1 119.5
C1 C2 H2 119.8
C3 C2 C1 120.5(2)
C3 C2 H2 119.8
C2 C3 H3 120.4
C2 C3 C4 119.3(2)
C4 C3 H3 120.4
C3 C4 H4 119.5
C3 C4 C5 121.0(2)
C5 C4 H4 119.5
C4 C5 H5 119.6
C4 C5 C6 120.7(2)
C6 C5 H5 119.6
C1 C6 C5 117.39(19)
C1 C6 C7 118.49(19)
C5 C6 C7 124.07(17)
C6 C7 H7 115.0
C8 C7 C6 129.94(18)
C8 C7 H7 115.0
O1 C8 C9 107.48(14)
C7 C8 O1 123.65(16)
C7 C8 C9 128.80(16)
O2 C9 C8 101.55(14)
O2 C9 C17 107.04(16)
O2 C9 C18 109.45(17)
C8 C9 C17 115.28(16)
C8 C9 C18 110.96(16)
C17 C9 C18 111.86(18)
O1 C10 C11 110.55(15)
O1 C10 C19 106.18(16)
O2 C10 O1 108.12(14)
O2 C10 C11 113.81(16)
O2 C10 C19 106.30(17)
C11 C10 C19 111.49(16)
C12 C11 C10 119.03(19)
C16 C11 C10 121.02(18)
C16 C11 C12 119.9(2)
C11 C12 H12 120.0
C11 C12 C13 120.0(2)
C13 C12 H12 120.0
C12 C13 H13 120.7
C14 C13 C12 118.7(2)
C14 C13 H13 120.7
F4 C14 C13 119.0(3)
F4 C14 C15 118.5(3)
C13 C14 C15 122.5(2)
C14 C15 H15 120.5
C14 C15 C16 118.9(3)
C16 C15 H15 120.5
C11 C16 C15 120.0(2)
C11 C16 H16 120.0
C15 C16 H16 120.0
C9 C17 H17A 109.5
C9 C17 H17B 109.5
C9 C17 H17C 109.5
H17A C17 H17B 109.5
H17A C17 H17C 109.5
H17B C17 H17C 109.5
C9 C18 H18A 109.5
C9 C18 H18B 109.5
C9 C18 H18C 109.5
H18A C18 H18B 109.5
H18A C18 H18C 109.5
H18B C18 H18C 109.5
F1 C19 F3 106.8(2)
F1 C19 C10 111.29(19)
F2 C19 F1 107.4(2)
F2 C19 F3 107.5(2)
F2 C19 C10 112.3(2)
F3 C19 C10 111.3(2)

loop_
_geom_bond_atom_site_label_1
_geom_bond_atom_site_label_2
_geom_bond_distance
F1 C19 1.333(3)
F2 C19 1.317(3)
F3 C19 1.333(3)
F4 C14 1.349(3)
O1 C8 1.376(2)
O1 C10 1.425(2)
O2 C9 1.450(2)
O2 C10 1.388(2)
C1 H1 0.9300
C1 C2 1.389(3)
C1 C6 1.391(3)
C2 H2 0.9300
C2 C3 1.365(4)
C3 H3 0.9300
C3 C4 1.372(3)
C4 H4 0.9300
C4 C5 1.379(3)
C5 H5 0.9300
C5 C6 1.395(3)
C6 C7 1.470(3)
C7 H7 0.9300
C7 C8 1.323(3)
C8 C9 1.503(2)
C9 C17 1.513(3)
C9 C18 1.522(3)
C10 C11 1.517(2)
C10 C19 1.537(3)
C11 C12 1.375(3)
C11 C16 1.368(3)
C12 H12 0.9300
C12 C13 1.386(3)
C13 H13 0.9300
C13 C14 1.354(4)
C14 C15 1.354(4)
C15 H15 0.9300
C15 C16 1.387(3)
C16 H16 0.9300
C17 H17A 0.9600
C17 H17B 0.9600
C17 H17C 0.9600
C18 H18A 0.9600
C18 H18B 0.9600
C18 H18C 0.9600

loop_
_geom_torsion_atom_site_label_1
_geom_torsion_atom_site_label_2
_geom_torsion_atom_site_label_3
_geom_torsion_atom_site_label_4
_geom_torsion
F4 C14 C15 C16 179.6(3)
O1 C8 C9 O2 -23.39(18)
O1 C8 C9 C17 -138.68(17)
O1 C8 C9 C18 92.9(2)
O1 C10 C11 C12 146.84(19)
O1 C10 C11 C16 -34.6(3)
O1 C10 C19 F1 -57.8(3)
O1 C10 C19 F2 62.6(2)
O1 C10 C19 F3 -176.80(17)
O2 C10 C11 C12 24.9(3)
O2 C10 C11 C16 -156.49(19)
O2 C10 C19 F1 57.2(3)
O2 C10 C19 F2 177.56(19)
O2 C10 C19 F3 -61.8(2)
C1 C2 C3 C4 1.4(4)
C1 C6 C7 C8 173.7(2)
C2 C1 C6 C5 -1.0(3)
C2 C1 C6 C7 176.5(2)
C2 C3 C4 C5 -0.7(4)
C3 C4 C5 C6 -0.9(3)
C4 C5 C6 C1 1.7(3)
C4 C5 C6 C7 -175.55(19)
C5 C6 C7 C8 -9.1(3)
C6 C1 C2 C3 -0.6(4)
C6 C7 C8 O1 -1.1(3)
C6 C7 C8 C9 175.41(18)
C7 C8 C9 O2 159.69(19)
C7 C8 C9 C17 44.4(3)
C7 C8 C9 C18 -84.1(3)
C8 O1 C10 O2 -2.4(2)
C8 O1 C10 C11 -127.61(16)
C8 O1 C10 C19 111.31(17)
C9 O2 C10 O1 -13.3(2)
C9 O2 C10 C11 109.96(17)
C9 O2 C10 C19 -126.93(16)
C10 O1 C8 C7 -166.40(18)
C10 O1 C8 C9 16.48(19)
C10 O2 C9 C8 22.01(19)
C10 O2 C9 C17 143.24(16)
C10 O2 C9 C18 -95.34(19)
C10 C11 C12 C13 178.6(2)
C10 C11 C16 C15 -179.3(2)
C11 C10 C19 F1 -178.3(2)
C11 C10 C19 F2 -57.9(3)
C11 C10 C19 F3 62.7(2)
C11 C12 C13 C14 0.9(4)
C12 C11 C16 C15 -0.7(4)
C12 C13 C14 F4 179.7(3)
C12 C13 C14 C15 -1.2(5)
C13 C14 C15 C16 0.4(5)
C14 C15 C16 C11 0.5(4)
C16 C11 C12 C13 0.0(4)
C19 C10 C11 C12 -95.3(2)
C19 C10 C11 C16 83.3(2)
